data_4501678
loop_
_publ_author_name
'Sarma, Bipul'
'Sanphui, Palash'
'Nangia, Ashwini'

_publ_section_title
;
 Polymorphism in Isomeric Dihydroxybenzoic Acids
;
_journal_issue 5
_journal_name_full 'Crystal Growth &amp; Design'
_journal_page_first 2388
_journal_paper_doi 10.1021/cg100220z
_journal_volume 10
_journal_year 2010
_chemical_formula_sum 'C9 H10 O5'
_chemical_formula_weight 198.17
_chemical_name_systematic
; 
 3,5-Dihydroxybenzoicacid, dioxane 
;
_space_group_IT_number 14
_symmetry_cell_setting monoclinic
_symmetry_space_group_name_Hall '-P 2ybc'
_symmetry_space_group_name_H-M 'P 1 21/c 1'
_atom_sites_solution_hydrogens geom
_atom_sites_solution_primary direct
_atom_sites_solution_secondary difmap
_audit_creation_method SHELXL-97
_cell_angle_alpha 90.00
_cell_angle_beta 94.826(7)
_cell_angle_gamma 90.00
_cell_formula_units_Z 4
_cell_length_a 14.878(6)
_cell_length_b 8.321(4)
_cell_length_c 7.027(3)
_cell_measurement_reflns_used 1573
_cell_measurement_temperature 100(2)
_cell_measurement_theta_max 26.00
_cell_measurement_theta_min 2.75
_cell_volume 866.9(7)
_computing_cell_refinement 'Bruker SMART'
_computing_data_collection 'Bruker SMART'
_computing_data_reduction 'Bruker SAINT'
_computing_molecular_graphics 'Bruker SHELXTL'
_computing_publication_material 'Bruker SHELXTL'
_computing_structure_refinement 'SHELXL-97 (Sheldrick, 1997)'
_computing_structure_solution 'SHELXS-97 (Sheldrick, 1990)'
_diffrn_ambient_temperature 100(2)
_diffrn_measured_fraction_theta_full 0.855
_diffrn_measured_fraction_theta_max 0.855
_diffrn_measurement_device_type 'CCD area detector'
_diffrn_measurement_method 'phi and omega scans'
_diffrn_radiation_monochromator graphite
_diffrn_radiation_source 'fine-focus sealed tube'
_diffrn_radiation_type MoK\a
_diffrn_radiation_wavelength 0.71073
_diffrn_reflns_av_R_equivalents 0.0363
_diffrn_reflns_av_sigmaI/netI 0.0438
_diffrn_reflns_limit_h_max 14
_diffrn_reflns_limit_h_min -17
_diffrn_reflns_limit_k_max 9
_diffrn_reflns_limit_k_min -9
_diffrn_reflns_limit_l_max 8
_diffrn_reflns_limit_l_min -8
_diffrn_reflns_number 3494
_diffrn_reflns_theta_full 24.71
_diffrn_reflns_theta_max 24.71
_diffrn_reflns_theta_min 2.75
_exptl_absorpt_coefficient_mu 0.126
_exptl_absorpt_correction_T_max 0.9851
_exptl_absorpt_correction_T_min 0.9574
_exptl_absorpt_correction_type multi-scan
_exptl_absorpt_process_details SADABS
_exptl_crystal_colour colourless
_exptl_crystal_density_diffrn 1.518
_exptl_crystal_density_method 'not measured'
_exptl_crystal_description needle
_exptl_crystal_F_000 416
_exptl_crystal_size_max 0.35
_exptl_crystal_size_mid 0.20
_exptl_crystal_size_min 0.12
_refine_diff_density_max 0.499
_refine_diff_density_min -0.369
_refine_diff_density_rms 0.092
_refine_ls_extinction_method none
_refine_ls_goodness_of_fit_ref 1.064
_refine_ls_hydrogen_treatment constr
_refine_ls_matrix_type full
_refine_ls_number_parameters 129
_refine_ls_number_reflns 1264
_refine_ls_number_restraints 0
_refine_ls_restrained_S_all 1.064
_refine_ls_R_factor_all 0.0875
_refine_ls_R_factor_gt 0.0769
_refine_ls_shift/su_max 0.000
_refine_ls_shift/su_mean 0.000
_refine_ls_structure_factor_coef Fsqd
_refine_ls_weighting_details 'calc w=1/[\s^2^(Fo^2^)+(0.1405P)^2^+0.8669P] where P=(Fo^2^+2Fc^2^)/3'
_refine_ls_weighting_scheme calc
_refine_ls_wR_factor_gt 0.2044
_refine_ls_wR_factor_ref 0.2130
_reflns_number_gt 1057
_reflns_number_total 1264
_reflns_threshold_expression >2sigma(I)
_cod_data_source_file cg100220z_si_007.cif
_cod_data_source_block 3,5-DHBA.diox
_cod_depositor_comments
;
The following automatic conversions were performed:

'_symmetry_cell_setting' value 'Monoclinic' changed to 'monoclinic'
according to /home/saulius/struct/CIF-dictionaries/cif_core.dic
dictionary named 'cif_core.dic' version 2.4.2 from 2011-04-26.

Automatic conversion script
Id: cif_fix_values 1715 2011-07-08 13:25:40Z adriana 
;
_cod_original_cell_volume 866.9(6)
_cod_original_sg_symbol_H-M 'P2(1)/c  '
_cod_database_code 4501678

loop_
_symmetry_equiv_pos_as_xyz
'x, y, z'
'-x, y+1/2, -z+1/2'
'-x, -y, -z'
'x, -y-1/2, z-1/2'

loop_
_atom_site_label
_atom_site_type_symbol
_atom_site_fract_x
_atom_site_fract_y
_atom_site_fract_z
_atom_site_U_iso_or_equiv
_atom_site_adp_type
_atom_site_occupancy
_atom_site_symmetry_multiplicity
_atom_site_calc_flag
_atom_site_refinement_flags
O1 O 0.05034(17) 0.2134(3) 0.2005(4) 0.0168(7) Uani 1 1 d .
O2 O 0.17294(16) 0.1102(3) 0.0880(4) 0.0152(7) Uani 1 1 d .
H2 H 0.1464 0.0232 0.1068 0.023 Uiso 1 1 calc R
O3 O 0.10546(17) 0.8173(3) 0.1581(4) 0.0165(7) Uani 1 1 d .
H3 H 0.0572 0.7943 0.2061 0.025 Uiso 1 1 calc R
O5 O 0.44610(18) 0.8613(3) -0.0083(4) 0.0181(7) Uani 1 1 d .
O4 O 0.37179(17) 0.5650(3) -0.0312(4) 0.0181(7) Uani 1 1 d .
H4 H 0.3880 0.6615 -0.0369 0.027 Uiso 1 1 calc R
C3 C 0.1138(3) 0.5283(4) 0.1468(5) 0.0132(9) Uani 1 1 d .
H3A H 0.0544 0.5182 0.1857 0.016 Uiso 1 1 calc R
C5 C 0.2386(3) 0.6950(4) 0.0689(5) 0.0152(9) Uani 1 1 d .
H5 H 0.2643 0.7987 0.0575 0.018 Uiso 1 1 calc R
C2 C 0.1643(2) 0.3929(4) 0.1086(5) 0.0109(8) Uani 1 1 d .
C4 C 0.1524(2) 0.6777(4) 0.1264(5) 0.0117(8) Uani 1 1 d .
C1 C 0.1224(2) 0.2322(4) 0.1373(5) 0.0128(9) Uani 1 1 d .
C7 C 0.2506(2) 0.4054(4) 0.0480(5) 0.0121(8) Uani 1 1 d .
H7 H 0.2839 0.3120 0.0210 0.014 Uiso 1 1 calc R
C6 C 0.2871(2) 0.5577(4) 0.0279(5) 0.0138(9) Uani 1 1 d .
C9 C 0.5316(3) 0.8635(4) 0.1008(6) 0.0178(9) Uani 1 1 d .
H9A H 0.5583 0.7544 0.1033 0.021 Uiso 1 1 calc R
H9B H 0.5234 0.8955 0.2339 0.021 Uiso 1 1 calc R
C8 C 0.4058(3) 1.0205(4) -0.0152(6) 0.0150(9) Uani 1 1 d .
H8A H 0.3947 1.0556 0.1153 0.018 Uiso 1 1 calc R
H8B H 0.3472 1.0178 -0.0934 0.018 Uiso 1 1 calc R

loop_
_atom_site_aniso_label
_atom_site_aniso_U_11
_atom_site_aniso_U_22
_atom_site_aniso_U_33
_atom_site_aniso_U_23
_atom_site_aniso_U_13
_atom_site_aniso_U_12
O1 0.0134(14) 0.0121(13) 0.0259(16) 0.0008(10) 0.0074(11) -0.0021(10)
O2 0.0118(14) 0.0110(14) 0.0238(16) -0.0009(10) 0.0081(11) -0.0021(10)
O3 0.0154(15) 0.0098(14) 0.0253(16) 0.0002(10) 0.0087(12) 0.0003(10)
O5 0.0157(14) 0.0123(14) 0.0258(15) 0.0015(11) -0.0010(12) -0.0023(10)
O4 0.0146(14) 0.0092(13) 0.0328(17) -0.0025(12) 0.0143(12) -0.0031(10)
C3 0.0128(18) 0.0125(19) 0.0147(19) -0.0003(14) 0.0029(14) 0.0007(14)
C5 0.017(2) 0.017(2) 0.0111(19) 0.0009(14) -0.0003(15) -0.0063(15)
C2 0.0093(17) 0.0112(19) 0.0119(19) -0.0006(13) -0.0006(14) 0.0004(14)
C4 0.0153(19) 0.0074(18) 0.0122(18) -0.0024(14) 0.0005(15) 0.0005(13)
C1 0.0053(17) 0.018(2) 0.015(2) 0.0004(15) -0.0004(14) 0.0015(14)
C7 0.0132(19) 0.0113(18) 0.0117(18) -0.0030(14) 0.0015(14) 0.0005(14)
C6 0.0126(19) 0.0169(19) 0.0116(18) -0.0007(14) -0.0005(15) -0.0003(15)
C9 0.017(2) 0.016(2) 0.021(2) 0.0050(15) 0.0012(17) -0.0002(15)
C8 0.0121(18) 0.0142(19) 0.019(2) 0.0019(15) 0.0040(15) -0.0019(15)

loop_
_atom_type_symbol
_atom_type_description
_atom_type_scat_dispersion_real
_atom_type_scat_dispersion_imag
_atom_type_scat_source
C C 0.0033 0.0016 'International Tables Vol C Tables 4.2.6.8 and 6.1.1.4'
H H 0.0000 0.0000 'International Tables Vol C Tables 4.2.6.8 and 6.1.1.4'
O O 0.0106 0.0060 'International Tables Vol C Tables 4.2.6.8 and 6.1.1.4'

loop_
_geom_angle_atom_site_label_1
_geom_angle_atom_site_label_2
_geom_angle_atom_site_label_3
_geom_angle
_geom_angle_site_symmetry_3
C9 O5 C8 110.6(3) .
C4 C3 C2 118.2(3) .
C4 C5 C6 118.9(3) .
C7 C2 C3 121.7(3) .
C7 C2 C1 120.9(3) .
C3 C2 C1 117.4(3) .
C3 C4 O3 121.2(3) .
C3 C4 C5 121.8(3) .
O3 C4 C5 116.9(3) .
O1 C1 O2 122.6(3) .
O1 C1 C2 124.0(3) .
O2 C1 C2 113.4(3) .
C2 C7 C6 118.6(3) .
O4 C6 C7 116.8(3) .
O4 C6 C5 122.4(3) .
C7 C6 C5 120.8(3) .
O5 C9 C8 110.3(3) 3_675
O5 C8 C9 109.4(3) 3_675

loop_
_geom_bond_atom_site_label_1
_geom_bond_atom_site_label_2
_geom_bond_distance
_geom_bond_site_symmetry_2
O1 C1 1.204(4) .
O2 C1 1.327(4) .
O3 C4 1.383(4) .
O5 C9 1.430(5) .
O5 C8 1.453(4) .
O4 C6 1.361(5) .
C3 C4 1.382(5) .
C3 C2 1.392(5) .
C5 C4 1.384(5) .
C5 C6 1.394(5) .
C2 C7 1.390(5) .
C2 C1 1.496(5) .
C7 C6 1.391(5) .
C9 C8 1.502(5) 3_675
C8 C9 1.502(5) 3_675
